data_4115688
loop_
_publ_author_name
'Sarah L. Hinchley'
'Carole A. Morrison'
'David W. H. Rankin'
'Charles L. B. Macdonald'
'Robert J. Wiacek'
'Andreas Voigt'
'Alan H. Cowley'
'Michael F. Lappert'
'Grete Gundersen'
'Jason A. C. Clyburne'
'Philip P. Power'

_publ_section_title
;
 Spontaneous Generation of Stable Pnictinyl Radicals from
 "Jack-in-the-Box" Dipnictines: A Solid-State, Gas-Phase, and Theoretical
 Investigation of the Origins of Steric Stabilization1
;
_journal_name_full 'Journal of the American Chemical Society'
_journal_page_first 9045
_journal_page_last 9053
_journal_paper_doi 10.1021/ja010615b
_journal_volume 123
_journal_year 2001
_chemical_compound_source selfmade
_chemical_formula_analytical 'C14 H38 As Cl Si4'
_chemical_formula_moiety 'C14 H38 As Cl Si4'
_chemical_formula_structural 'C14 H38 As Cl Si4'
_chemical_formula_sum 'C14 H38 As Cl Si4'
_chemical_formula_weight 429.17
_chemical_name_common bis(disyl)chloroarsine
_chemical_name_systematic
;
  ?
;
_space_group_IT_number 14
_symmetry_cell_setting monoclinic
_symmetry_space_group_name_Hall '-P 2yn'
_symmetry_space_group_name_H-M 'P 1 21/n 1'
_atom_sites_solution_hydrogens geom
_atom_sites_solution_primary direct
_atom_sites_solution_secondary difmap
_audit_creation_method SHELXL
_cell_angle_alpha 90.00
_cell_angle_beta 108.276(9)
_cell_angle_gamma 90.00
_cell_formula_units_Z 4
_cell_length_a 11.5626(11)
_cell_length_b 12.3944(10)
_cell_length_c 17.542(2)
_cell_measurement_reflns_used 42
_cell_measurement_temperature 173(2)
_cell_measurement_theta_max 12.49
_cell_measurement_theta_min 4.62
_cell_volume 2387.2(4)
_computing_cell_refinement 'Siemens XSCANS'
_computing_data_collection 'Siemens XSCANS'
_computing_data_reduction 'Siemens SHELXTL'
_computing_molecular_graphics 'Siemens SHELXTL'
_computing_publication_material 'Siemens SHELXTL'
_computing_structure_refinement 'SHELXL-93 (Sheldrick, 1993)'
_computing_structure_solution 'SHELXS-86 (Sheldrick, 1990)'
_diffrn_ambient_temperature 173(2)
_diffrn_measurement_device 'Siemens P4'
_diffrn_measurement_method '\w scans'
_diffrn_radiation_monochromator graphite
_diffrn_radiation_source 'fine-focus sealed tube'
_diffrn_radiation_type MoK\a
_diffrn_radiation_wavelength 0.71073
_diffrn_reflns_av_R_equivalents 0.0905
_diffrn_reflns_av_sigmaI/netI 0.0654
_diffrn_reflns_limit_h_max 16
_diffrn_reflns_limit_h_min -1
_diffrn_reflns_limit_k_max 17
_diffrn_reflns_limit_k_min -1
_diffrn_reflns_limit_l_max 23
_diffrn_reflns_limit_l_min -24
_diffrn_reflns_number 8258
_diffrn_reflns_theta_max 30.00
_diffrn_reflns_theta_min 1.87
_diffrn_standards_decay_% -9800.00
_diffrn_standards_interval_count 97
_diffrn_standards_number 0
_exptl_absorpt_coefficient_mu 1.730
_exptl_absorpt_correction_type none
_exptl_crystal_colour colorless
_exptl_crystal_density_diffrn 1.194
_exptl_crystal_description block
_exptl_crystal_F_000 912
_exptl_crystal_size_max 0.5
_exptl_crystal_size_mid 0.4
_exptl_crystal_size_min 0.4
_refine_diff_density_max 1.831
_refine_diff_density_min -0.879
_refine_diff_density_rms 0.123
_refine_ls_extinction_coef 0.0101(11)
_refine_ls_extinction_expression Fc^*^=kFc[1+0.001xFc^2^\l^3^/sin(2\q)]^-1/4^
_refine_ls_extinction_method SHELXL
_refine_ls_goodness_of_fit_all 1.043
_refine_ls_goodness_of_fit_obs 1.094
_refine_ls_matrix_type full
_refine_ls_number_parameters 182
_refine_ls_number_reflns 6793
_refine_ls_number_restraints 0
_refine_ls_restrained_S_all 1.046
_refine_ls_restrained_S_obs 1.094
_refine_ls_R_factor_all 0.0897
_refine_ls_R_factor_obs 0.0582
_refine_ls_shift/esd_max -0.001
_refine_ls_shift/esd_mean 0.000
_refine_ls_structure_factor_coef Fsqd
_refine_ls_weighting_details 'w=1/[\s^2^(Fo^2^)+(0.0842P)^2^+1.0464P] where P=(Fo^2^+2Fc^2^)/3'
_refine_ls_weighting_scheme calc
_refine_ls_wR_factor_all 0.1567
_refine_ls_wR_factor_obs 0.1377
_reflns_number_observed 4814
_reflns_number_total 6795
_reflns_observed_criterion >2sigma(I)
_cod_data_source_file ja010615b_2.cif
_cod_data_source_block h
_cod_depositor_comments
;
The following automatic conversions were performed:

'_refine_ls_weighting_scheme' value 'calc
w=1/[\s^2^(Fo^2^)+(0.0842P)^2^+1.0464P] where P=(Fo^2^+2Fc^2^)/3' was
changed to 'calc'. New tag '_refine_ls_weighting_details' was
created. The value of the new tag was set to
'w=1/[\s^2^(Fo^2^)+(0.0842P)^2^+1.0464P] where P=(Fo^2^+2Fc^2^)/3'.

Automatic conversion script
Id: cif_fix_values 3143 2015-03-26 13:38:13Z robertas 
;
_cod_database_code 4115688

loop_
_symmetry_equiv_pos_as_xyz
'x, y, z'
'-x+1/2, y+1/2, -z+1/2'
'-x, -y, -z'
'x-1/2, -y-1/2, z-1/2'

loop_
_atom_site_aniso_label
_atom_site_aniso_U_11
_atom_site_aniso_U_22
_atom_site_aniso_U_33
_atom_site_aniso_U_23
_atom_site_aniso_U_13
_atom_site_aniso_U_12
As1 0.0260(2) 0.0235(2) 0.0341(2) 0.00101(14) 0.00947(13) 0.00164(13)
Si4 0.0270(4) 0.0272(5) 0.0322(5) 0.0002(4) 0.0057(4) 0.0045(4)
Si2 0.0357(5) 0.0318(5) 0.0422(6) -0.0021(4) 0.0197(5) 0.0048(4)
Si1 0.0235(4) 0.0301(5) 0.0446(6) -0.0065(4) 0.0026(4) 0.0017(4)
Cl1 0.0382(5) 0.0380(5) 0.0485(6) -0.0149(4) 0.0076(4) -0.0087(4)
Si3 0.0327(5) 0.0528(7) 0.0343(6) 0.0033(5) 0.0154(4) 0.0011(5)
C1 0.0182(13) 0.0235(14) 0.030(2) -0.0008(12) 0.0030(11) 0.0013(11)
C2 0.0229(14) 0.027(2) 0.031(2) -0.0030(13) 0.0086(12) 0.0005(12)
C43 0.057(3) 0.048(2) 0.048(3) 0.020(2) 0.023(2) 0.015(2)
C23 0.048(2) 0.058(3) 0.073(3) 0.001(2) 0.036(3) 0.002(2)
C22 0.051(2) 0.033(2) 0.066(3) -0.006(2) 0.028(2) 0.008(2)
C21 0.066(3) 0.056(3) 0.038(2) -0.006(2) 0.023(2) 0.006(2)
C42 0.065(3) 0.032(2) 0.064(3) -0.008(2) 0.010(2) 0.010(2)
C13 0.043(2) 0.050(3) 0.051(3) 0.009(2) 0.006(2) 0.015(2)
C41 0.034(2) 0.045(2) 0.057(3) 0.000(2) -0.003(2) 0.003(2)
C33 0.062(3) 0.077(3) 0.039(2) 0.019(2) 0.016(2) 0.001(3)
C32 0.060(3) 0.100(5) 0.069(4) 0.001(3) 0.043(3) 0.023(3)
C12 0.043(2) 0.101(4) 0.057(3) -0.046(3) -0.001(2) 0.008(3)
C31 0.049(3) 0.066(3) 0.065(3) 0.011(3) 0.021(2) -0.017(2)
C11 0.049(3) 0.047(3) 0.097(5) -0.001(3) -0.004(3) -0.019(2)

loop_
_atom_site_label
_atom_site_type_symbol
_atom_site_fract_x
_atom_site_fract_y
_atom_site_fract_z
_atom_site_U_iso_or_equiv
_atom_site_thermal_displace_type
_atom_site_occupancy
_atom_site_calc_flag
_atom_site_refinement_flags
As1 As 0.93192(3) 0.34931(3) 0.10900(2) 0.02784(12) Uani 1 d .
Si4 Si 1.11771(9) 0.13764(8) 0.18406(6) 0.0296(2) Uani 1 d .
Si2 Si 0.74985(10) 0.36282(8) 0.21635(7) 0.0348(2) Uani 1 d .
Si1 Si 0.67238(9) 0.24500(8) 0.04607(7) 0.0346(2) Uani 1 d .
Cl1 Cl 1.05826(9) 0.41092(8) 0.22472(6) 0.0430(2) Uani 1 d .
Si3 Si 1.12593(10) 0.27518(10) 0.03120(7) 0.0388(3) Uani 1 d .
C1 C 0.8006(3) 0.2799(3) 0.1417(2) 0.0249(6) Uani 1 d .
H1A H 0.8331(3) 0.2117(3) 0.1681(2) 0.030 Uiso 1 calc R
C2 C 1.0327(3) 0.2255(3) 0.0964(2) 0.0271(6) Uani 1 d .
H2A H 0.9736(3) 0.1761(3) 0.0610(2) 0.032 Uiso 1 calc R
C43 C 1.0442(4) 0.1232(4) 0.2645(3) 0.0495(11) Uani 1 d .
H43A H 1.0400(4) 0.1925(4) 0.2880(3) 0.074 Uiso 1 calc R
H43B H 1.0913(4) 0.0748(4) 0.3051(3) 0.074 Uiso 1 calc R
H43C H 0.9634(4) 0.0949(4) 0.2417(3) 0.074 Uiso 1 calc R
C23 C 0.5945(4) 0.3248(4) 0.2185(3) 0.0560(12) Uani 1 d .
H23A H 0.5366(4) 0.3351(4) 0.1662(3) 0.084 Uiso 1 calc R
H23B H 0.5727(4) 0.3694(4) 0.2566(3) 0.084 Uiso 1 calc R
H23C H 0.5944(4) 0.2505(4) 0.2339(3) 0.084 Uiso 1 calc R
C22 C 0.7500(4) 0.5097(3) 0.1916(3) 0.0480(10) Uani 1 d .
H22A H 0.6985(4) 0.5216(3) 0.1375(3) 0.072 Uiso 1 calc R
H22B H 0.8315(4) 0.5322(3) 0.1966(3) 0.072 Uiso 1 calc R
H22C H 0.7201(4) 0.5506(3) 0.2279(3) 0.072 Uiso 1 calc R
C21 C 0.8496(5) 0.3384(4) 0.3213(3) 0.0515(11) Uani 1 d .
H21A H 0.9323(5) 0.3561(4) 0.3256(3) 0.077 Uiso 1 calc R
H21B H 0.8449(5) 0.2638(4) 0.3347(3) 0.077 Uiso 1 calc R
H21C H 0.8231(5) 0.3827(4) 0.3575(3) 0.077 Uiso 1 calc R
C42 C 1.1199(5) -0.0018(3) 0.1438(3) 0.0562(12) Uani 1 d .
H42A H 1.1569(5) -0.0002(3) 0.1018(3) 0.084 Uiso 1 calc R
H42B H 1.0380(5) -0.0283(3) 0.1227(3) 0.084 Uiso 1 calc R
H42C H 1.1660(5) -0.0484(3) 0.1861(3) 0.084 Uiso 1 calc R
C13 C 0.5728(4) 0.3630(4) 0.0056(3) 0.0504(11) Uani 1 d .
H13A H 0.5409(4) 0.3906(4) 0.0460(3) 0.076 Uiso 1 calc R
H13B H 0.5068(4) 0.3411(4) -0.0404(3) 0.076 Uiso 1 calc R
H13C H 0.6194(4) 0.4182(4) -0.0098(3) 0.076 Uiso 1 calc R
C41 C 1.2767(4) 0.1863(4) 0.2339(3) 0.0494(11) Uani 1 d .
H41A H 1.2744(4) 0.2578(4) 0.2543(3) 0.074 Uiso 1 calc R
H41B H 1.3205(4) 0.1872(4) 0.1956(3) 0.074 Uiso 1 calc R
H41C H 1.3169(4) 0.1388(4) 0.2774(3) 0.074 Uiso 1 calc R
C33 C 1.0226(5) 0.3176(5) -0.0685(3) 0.0589(12) Uani 1 d .
H33A H 0.9704(5) 0.3744(5) -0.0617(3) 0.088 Uiso 1 calc R
H33B H 0.9740(5) 0.2572(5) -0.0944(3) 0.088 Uiso 1 calc R
H33C H 1.0701(5) 0.3430(5) -0.1010(3) 0.088 Uiso 1 calc R
C32 C 1.2230(5) 0.1651(5) 0.0112(4) 0.071(2) Uani 1 d .
H32A H 1.2784(5) 0.1401(5) 0.0611(4) 0.106 Uiso 1 calc R
H32B H 1.2682(5) 0.1923(5) -0.0222(4) 0.106 Uiso 1 calc R
H32C H 1.1721(5) 0.1065(5) -0.0156(4) 0.106 Uiso 1 calc R
C12 C 0.7297(4) 0.1973(5) -0.0363(3) 0.071(2) Uani 1 d .
H12A H 0.7819(4) 0.1360(5) -0.0181(3) 0.106 Uiso 1 calc R
H12B H 0.7747(4) 0.2541(5) -0.0512(3) 0.106 Uiso 1 calc R
H12C H 0.6621(4) 0.1771(5) -0.0819(3) 0.106 Uiso 1 calc R
C31 C 1.2243(4) 0.3923(4) 0.0784(3) 0.0592(13) Uani 1 d .
H31A H 1.2782(4) 0.3714(4) 0.1300(3) 0.089 Uiso 1 calc R
H31B H 1.1740(4) 0.4511(4) 0.0847(3) 0.089 Uiso 1 calc R
H31C H 1.2713(4) 0.4145(4) 0.0447(3) 0.089 Uiso 1 calc R
C11 C 0.5830(5) 0.1305(4) 0.0682(4) 0.071(2) Uani 1 d .
H11D H 0.6364(5) 0.0708(4) 0.0890(4) 0.106 Uiso 1 calc R
H11E H 0.5213(5) 0.1090(4) 0.0198(4) 0.106 Uiso 1 calc R
H11F H 0.5454(5) 0.1529(4) 0.1073(4) 0.106 Uiso 1 calc R

loop_
_atom_type_symbol
_atom_type_description
_atom_type_scat_dispersion_real
_atom_type_scat_dispersion_imag
_atom_type_scat_source
C C 0.0033 0.0016 'International Tables Vol C Tables 4.2.6.8 and 6.1.1.4'
H H 0.0000 0.0000 'International Tables Vol C Tables 4.2.6.8 and 6.1.1.4'
Si Si 0.0817 0.0704 'International Tables Vol C Tables 4.2.6.8 and 6.1.1.4'
Cl Cl 0.1484 0.1585 'International Tables Vol C Tables 4.2.6.8 and 6.1.1.4'
As As 0.0499 2.0058 'International Tables Vol C Tables 4.2.6.8 and 6.1.1.4'

loop_
_geom_angle_atom_site_label_1
_geom_angle_atom_site_label_2
_geom_angle_atom_site_label_3
_geom_angle
C1 As1 C2 103.14(13)
C1 As1 Cl1 103.15(10)
C2 As1 Cl1 97.28(10)
C42 Si4 C43 105.1(2)
C42 Si4 C41 110.3(2)
C43 Si4 C41 106.9(2)
C42 Si4 C2 106.9(2)
C43 Si4 C2 115.2(2)
C41 Si4 C2 112.3(2)
C21 Si2 C23 103.9(2)
C21 Si2 C22 110.0(2)
C23 Si2 C22 108.7(2)
C21 Si2 C1 111.3(2)
C23 Si2 C1 112.6(2)
C22 Si2 C1 110.1(2)
C13 Si1 C12 106.4(3)
C13 Si1 C11 111.1(2)
C12 Si1 C11 105.9(3)
C13 Si1 C1 112.0(2)
C12 Si1 C1 112.7(2)
C11 Si1 C1 108.5(2)
C33 Si3 C32 106.0(3)
C33 Si3 C31 108.6(3)
C32 Si3 C31 109.4(3)
C33 Si3 C2 109.8(2)
C32 Si3 C2 111.3(2)
C31 Si3 C2 111.5(2)
Si2 C1 Si1 114.0(2)
Si2 C1 As1 113.3(2)
Si1 C1 As1 107.4(2)
Si4 C2 Si3 115.3(2)
Si4 C2 As1 122.0(2)
Si3 C2 As1 106.3(2)

loop_
_geom_bond_atom_site_label_1
_geom_bond_atom_site_label_2
_geom_bond_distance
As1 C1 1.980(3)
As1 C2 1.981(3)
As1 Cl1 2.2311(11)
Si4 C42 1.870(4)
Si4 C43 1.871(4)
Si4 C41 1.871(4)
Si4 C2 1.890(4)
Si2 C21 1.865(5)
Si2 C23 1.869(4)
Si2 C22 1.871(4)
Si2 C1 1.896(3)
Si1 C13 1.859(4)
Si1 C12 1.865(5)
Si1 C11 1.866(5)
Si1 C1 1.908(3)
Si3 C33 1.859(5)
Si3 C32 1.868(5)
Si3 C31 1.870(5)
Si3 C2 1.903(3)
